data_4100386
_journal_name_full 'Journal of the American Chemical Society'
_journal_year 2005
_chemical_formula_moiety 'C12 H16 F3 N O'
_chemical_formula_sum 'C12 H16 F3 N O'
_chemical_formula_weight 247.26
_space_group_IT_number 4
_symmetry_cell_setting monoclinic
_symmetry_space_group_name_Hall 'P 2yb'
_symmetry_space_group_name_H-M 'P 1 21 1'
_cell_angle_alpha 90.00
_cell_angle_beta 105.205(2)
_cell_angle_gamma 90.00
_cell_formula_units_Z 4
_cell_length_a 8.8395(11)
_cell_length_b 10.6587(15)
_cell_length_c 13.4582(19)
_cell_measurement_temperature 123(2)
_cell_volume 1223.6(3)
_diffrn_ambient_temperature 123(2)
_exptl_crystal_density_diffrn 1.342
_cod_depositor_comments
;
The following automatic conversions were performed:
'_symmetry_cell_setting' value 'Monoclinic' changed to 'monoclinic'
according to '/home/saulius/struct/CIF-dictionaries/cif_core.dic'
dictionary named 'cif_core.dic' version 2.4.1 from 2010-06-29.

Automatic conversion script
Id: cif_fix_enum 1527 2010-12-29 10:47:43Z saulius 
;
_cod_original_sg_symbol_H-M 'P 21'
_cod_database_code 4100386

loop_
_symmetry_equiv_pos_as_xyz
'x, y, z'
'-x, y+1/2, -z'

loop_
_atom_site_label
_atom_site_type_symbol
_atom_site_fract_x
_atom_site_fract_y
_atom_site_fract_z
_atom_site_U_iso_or_equiv
_atom_site_adp_type
_atom_site_occupancy
_atom_site_symmetry_multiplicity
_atom_site_calc_flag
_atom_site_refinement_flags
_atom_site_disorder_assembly
_atom_site_disorder_group
F1 F 0.46877(12) 0.78158(13) 0.59563(8) 0.0446(3) Uani 1 1 d . . .
F2 F 0.44041(12) 0.78403(12) 0.43214(8) 0.0437(3) Uani 1 1 d . . .
F3 F 0.50478(11) 0.61332(11) 0.51694(9) 0.0404(3) Uani 1 1 d . . .
O1 O 0.74882(13) 0.74311(11) 0.45045(8) 0.0261(2) Uani 1 1 d . . .
H1 H 0.818(3) 0.681(2) 0.4662(16) 0.039 Uiso 1 1 d . . .
N1 N 0.93288(15) 0.54980(13) 0.50334(10) 0.0238(3) Uani 1 1 d . . .
C1 C 0.80290(16) 0.73456(15) 0.64200(11) 0.0216(3) Uani 1 1 d . . .
C2 C 0.87220(15) 0.61505(14) 0.66420(11) 0.0201(3) Uani 1 1 d . . .
C3 C 0.96283(17) 0.59327(16) 0.76458(12) 0.0241(3) Uani 1 1 d . . .
H3A H 1.0103 0.5134 0.7812 0.029 Uiso 1 1 calc R . .
C4 C 0.98576(17) 0.68364(18) 0.84034(12) 0.0288(4) Uani 1 1 d . . .
H4A H 1.0475 0.6651 0.9079 0.035 Uiso 1 1 calc R . .
C5 C 0.9195(2) 0.80065(18) 0.81837(13) 0.0316(4) Uani 1 1 d . . .
H5A H 0.9356 0.8638 0.8699 0.038 Uiso 1 1 calc R . .
C6 C 0.82834(19) 0.82439(16) 0.71906(12) 0.0286(4) Uani 1 1 d . . .
H6A H 0.7820 0.9049 0.7035 0.034 Uiso 1 1 calc R . .
C7 C 0.69940(17) 0.77610(15) 0.53736(11) 0.0235(3) Uani 1 1 d . . .
H7A H 0.6996 0.8699 0.5390 0.028 Uiso 1 1 calc R . .
C8 C 0.52926(18) 0.73736(18) 0.52081(12) 0.0308(4) Uani 1 1 d . . .
C9 C 0.85378(16) 0.51079(14) 0.58405(11) 0.0210(3) Uani 1 1 d . . .
H9A H 0.7393 0.5052 0.5491 0.025 Uiso 1 1 calc R . .
C10 C 0.90316(18) 0.38174(15) 0.62935(13) 0.0266(3) Uani 1 1 d . . .
H10A H 0.8893 0.3202 0.5736 0.040 Uiso 1 1 calc R . .
H10B H 0.8384 0.3579 0.6753 0.040 Uiso 1 1 calc R . .
H10C H 1.0136 0.3840 0.6683 0.040 Uiso 1 1 calc R . .
C11 C 0.8944(2) 0.46549(18) 0.41458(13) 0.0344(4) Uani 1 1 d . . .
H11A H 0.9474 0.4941 0.3632 0.052 Uiso 1 1 calc R . .
H11B H 0.7808 0.4656 0.3843 0.052 Uiso 1 1 calc R . .
H11C H 0.9292 0.3803 0.4368 0.052 Uiso 1 1 calc R . .
C12 C 1.10308(18) 0.56438(16) 0.54326(14) 0.0300(4) Uani 1 1 d . . .
H12A H 1.1482 0.5902 0.4873 0.045 Uiso 1 1 calc R . .
H12B H 1.1493 0.4843 0.5717 0.045 Uiso 1 1 calc R . .
H12C H 1.1254 0.6284 0.5974 0.045 Uiso 1 1 calc R . .
F1' F 0.91535(10) 0.59428(9) 1.06066(7) 0.0296(2) Uani 1 1 d . . .
F2' F 0.96096(10) 0.65929(9) 1.21687(7) 0.0290(2) Uani 1 1 d . . .
F3' F 1.02703(10) 0.77276(9) 1.10330(8) 0.0316(2) Uani 1 1 d . . .
O1' O 0.77117(12) 0.86644(10) 1.15466(8) 0.0222(2) Uani 1 1 d . . .
H1' H 0.680(3) 0.900(2) 1.1400(16) 0.033 Uiso 1 1 d . . .
N1' N 0.51288(14) 0.49324(12) 0.86371(9) 0.0206(3) Uani 1 1 d . . .
C1' C 0.62541(16) 0.67285(13) 1.10342(11) 0.0187(3) Uani 1 1 d . . .
C2' C 0.51919(15) 0.61562(14) 1.02004(10) 0.0183(3) Uani 1 1 d . . .
C3' C 0.38981(17) 0.55417(15) 1.03910(12) 0.0240(3) Uani 1 1 d . . .
H3'A H 0.3131 0.5187 0.9831 0.029 Uiso 1 1 calc R . .
C4' C 0.37121(19) 0.54390(16) 1.13727(12) 0.0281(3) Uani 1 1 d . . .
H4'A H 0.2818 0.5022 1.1480 0.034 Uiso 1 1 calc R . .
C5' C 0.48186(19) 0.59390(16) 1.22050(12) 0.0282(3) Uani 1 1 d . . .
H5'A H 0.4720 0.5828 1.2886 0.034 Uiso 1 1 calc R . .
C6' C 0.60721(17) 0.66038(15) 1.20280(11) 0.0233(3) Uani 1 1 d . . .
H6'A H 0.6815 0.6978 1.2590 0.028 Uiso 1 1 calc R . .
C7' C 0.75587(16) 0.75974(13) 1.09079(11) 0.0187(3) Uani 1 1 d . . .
H7'A H 0.7319 0.7878 1.0174 0.022 Uiso 1 1 calc R . .
C8' C 0.91509(17) 0.69642(15) 1.11891(11) 0.0230(3) Uani 1 1 d . . .
C9' C 0.53212(16) 0.62152(14) 0.90883(10) 0.0189(3) Uani 1 1 d . . .
H9'A H 0.6393 0.6525 0.9097 0.023 Uiso 1 1 calc R . .
C10' C 0.41217(18) 0.71409(16) 0.84723(12) 0.0263(3) Uani 1 1 d . . .
H10D H 0.4217 0.7182 0.7764 0.039 Uiso 1 1 calc R . .
H10E H 0.4314 0.7974 0.8789 0.039 Uiso 1 1 calc R . .
H10F H 0.3064 0.6862 0.8468 0.039 Uiso 1 1 calc R . .
C11' C 0.64940(17) 0.41648(16) 0.91535(13) 0.0256(3) Uani 1 1 d . . .
H11D H 0.6376 0.3318 0.8859 0.038 Uiso 1 1 calc R . .
H11E H 0.6564 0.4116 0.9891 0.038 Uiso 1 1 calc R . .
H11F H 0.7451 0.4549 0.9054 0.038 Uiso 1 1 calc R . .
C12' C 0.5058(2) 0.49615(17) 0.75311(12) 0.0279(3) Uani 1 1 d . . .
H12D H 0.4932 0.4106 0.7255 0.042 Uiso 1 1 calc R . .
H12E H 0.6031 0.5323 0.7436 0.042 Uiso 1 1 calc R . .
H12F H 0.4166 0.5475 0.7166 0.042 Uiso 1 1 calc R . .

loop_
_atom_site_aniso_label
_atom_site_aniso_U_11
_atom_site_aniso_U_22
_atom_site_aniso_U_33
_atom_site_aniso_U_23
_atom_site_aniso_U_13
_atom_site_aniso_U_12
F1 0.0329(6) 0.0720(8) 0.0349(5) 0.0123(6) 0.0196(4) 0.0207(5)
F2 0.0286(5) 0.0683(8) 0.0318(5) 0.0198(6) 0.0039(4) 0.0196(5)
F3 0.0217(5) 0.0459(7) 0.0505(7) 0.0112(5) 0.0042(4) 0.0006(4)
O1 0.0292(6) 0.0307(6) 0.0210(5) 0.0071(5) 0.0114(4) 0.0110(5)
N1 0.0257(6) 0.0238(7) 0.0233(6) 0.0028(5) 0.0090(5) 0.0048(5)
C1 0.0203(7) 0.0258(8) 0.0209(7) 0.0047(6) 0.0094(5) 0.0041(5)
C2 0.0148(6) 0.0235(8) 0.0231(7) 0.0023(6) 0.0069(5) -0.0002(5)
C3 0.0182(7) 0.0293(8) 0.0246(7) 0.0050(6) 0.0051(5) 0.0029(6)
C4 0.0215(7) 0.0438(10) 0.0203(7) 0.0006(7) 0.0043(5) 0.0043(6)
C5 0.0306(9) 0.0391(10) 0.0263(8) -0.0095(7) 0.0095(6) 0.0047(7)
C6 0.0316(9) 0.0279(9) 0.0283(9) 0.0004(7) 0.0111(6) 0.0083(6)
C7 0.0276(8) 0.0243(8) 0.0207(7) 0.0058(6) 0.0100(5) 0.0082(6)
C8 0.0259(8) 0.0437(11) 0.0243(8) 0.0114(7) 0.0093(6) 0.0144(7)
C9 0.0159(6) 0.0228(8) 0.0233(7) 0.0030(6) 0.0035(5) 0.0011(5)
C10 0.0249(7) 0.0215(8) 0.0313(8) 0.0028(7) 0.0037(6) -0.0017(6)
C11 0.0440(10) 0.0329(10) 0.0272(9) -0.0001(7) 0.0110(7) 0.0082(7)
C12 0.0248(8) 0.0274(9) 0.0421(10) 0.0046(7) 0.0165(7) 0.0035(6)
F1' 0.0249(5) 0.0291(5) 0.0344(5) -0.0101(4) 0.0070(3) 0.0009(4)
F2' 0.0254(5) 0.0316(5) 0.0250(4) 0.0019(4) -0.0024(3) 0.0054(4)
F3' 0.0189(4) 0.0330(6) 0.0429(5) -0.0021(5) 0.0080(4) -0.0067(4)
O1' 0.0191(5) 0.0197(5) 0.0244(5) -0.0032(4) -0.0006(4) -0.0012(4)
N1' 0.0199(6) 0.0230(7) 0.0193(6) -0.0026(5) 0.0057(4) -0.0025(5)
C1' 0.0188(7) 0.0163(7) 0.0198(7) 0.0025(6) 0.0031(5) 0.0003(5)
C2' 0.0186(6) 0.0182(7) 0.0186(7) 0.0011(6) 0.0058(5) 0.0004(5)
C3' 0.0226(7) 0.0249(8) 0.0246(7) -0.0033(6) 0.0066(5) -0.0056(6)
C4' 0.0298(8) 0.0281(9) 0.0305(8) -0.0010(7) 0.0151(6) -0.0084(6)
C5' 0.0356(8) 0.0300(9) 0.0215(7) 0.0025(7) 0.0117(6) -0.0017(6)
C6' 0.0266(7) 0.0233(8) 0.0184(7) 0.0010(6) 0.0027(5) -0.0009(6)
C7' 0.0185(6) 0.0188(7) 0.0167(6) -0.0001(6) 0.0008(5) -0.0026(5)
C8' 0.0213(7) 0.0236(8) 0.0225(7) -0.0022(6) 0.0029(5) -0.0029(5)
C9' 0.0181(6) 0.0211(8) 0.0175(7) -0.0007(6) 0.0045(5) -0.0044(5)
C10' 0.0290(8) 0.0268(8) 0.0227(7) 0.0020(7) 0.0063(6) 0.0029(6)
C11' 0.0209(7) 0.0253(8) 0.0311(8) -0.0030(7) 0.0076(6) 0.0002(6)
C12' 0.0319(8) 0.0309(9) 0.0225(8) -0.0043(7) 0.0101(6) -0.0042(6)

loop_
_geom_bond_atom_site_label_1
_geom_bond_atom_site_label_2
_geom_bond_distance
_geom_bond_site_symmetry_2
_geom_bond_publ_flag
F1 C8 1.3433(19) . ?
F2 C8 1.3404(18) . ?
F3 C8 1.338(2) . ?
O1 C7 1.3966(18) . ?
O1 H1 0.89(2) . ?
N1 C11 1.462(2) . ?
N1 C12 1.467(2) . ?
N1 C9 1.4967(19) . ?
C1 C6 1.386(2) . ?
C1 C2 1.411(2) . ?
C1 C7 1.5299(19) . ?
C2 C3 1.397(2) . ?
C2 C9 1.527(2) . ?
C3 C4 1.378(2) . ?
C3 H3A 0.9500 . ?
C4 C5 1.377(3) . ?
C4 H4A 0.9500 . ?
C5 C6 1.391(2) . ?
C5 H5A 0.9500 . ?
C6 H6A 0.9500 . ?
C7 C8 1.519(2) . ?
C7 H7A 1.0000 . ?
C9 C10 1.521(2) . ?
C9 H9A 1.0000 . ?
C10 H10A 0.9800 . ?
C10 H10B 0.9800 . ?
C10 H10C 0.9800 . ?
C11 H11A 0.9800 . ?
C11 H11B 0.9800 . ?
C11 H11C 0.9800 . ?
C12 H12A 0.9800 . ?
C12 H12B 0.9800 . ?
C12 H12C 0.9800 . ?
F1' C8' 1.3420(18) . ?
F2' C8' 1.3337(18) . ?
F3' C8' 1.3395(18) . ?
O1' C7' 1.4105(18) . ?
O1' H1' 0.86(2) . ?
N1' C11' 1.4726(19) . ?
N1' C12' 1.474(2) . ?
N1' C9' 1.4877(19) . ?
C1' C6' 1.395(2) . ?
C1' C2' 1.4000(19) . ?
C1' C7' 1.5229(19) . ?
C2' C3' 1.399(2) . ?
C2' C9' 1.5319(19) . ?
C3' C4' 1.378(2) . ?
C3' H3'A 0.9500 . ?
C4' C5' 1.386(2) . ?
C4' H4'A 0.9500 . ?
C5' C6' 1.387(2) . ?
C5' H5'A 0.9500 . ?
C6' H6'A 0.9500 . ?
C7' C8' 1.517(2) . ?
C7' H7'A 1.0000 . ?
C9' C10' 1.524(2) . ?
C9' H9'A 1.0000 . ?
C10' H10D 0.9800 . ?
C10' H10E 0.9800 . ?
C10' H10F 0.9800 . ?
C11' H11D 0.9800 . ?
C11' H11E 0.9800 . ?
C11' H11F 0.9800 . ?
C12' H12D 0.9800 . ?
C12' H12E 0.9800 . ?
C12' H12F 0.9800 . ?

loop_
_cod_related_entry_id
_cod_related_entry_database
_cod_related_entry_code
1 ChemSpider 9797661
